data_1512299
loop_
_publ_author_name
'Somai Magar, Krishna Bahadur'
'Lee, Yong Rok'

_publ_section_title
;
 Synthesis of Diverse Indene Derivatives from 1-Diazonaphthalen-2(1H)-ones
 via Thermal Cascade Reactions.
;
_journal_issue 17
_journal_name_full 'Organic letters'
_journal_page_first 4288
_journal_page_last 4291
_journal_paper_doi 10.1021/ol4019908
_journal_volume 15
_journal_year 2013
_chemical_formula_moiety 'C25 H21 N O2, 0.5(H2 O)'
_chemical_formula_sum 'C25 H22 N O2.5'
_chemical_formula_weight 376.44
_chemical_name_systematic
; 
 ? 
;
_space_group_IT_number 88
_symmetry_cell_setting tetragonal
_symmetry_space_group_name_Hall '-I 4ad'
_symmetry_space_group_name_H-M 'I 41/a :2'
_atom_sites_solution_hydrogens geom
_atom_sites_solution_primary direct
_atom_sites_solution_secondary difmap
_audit_creation_method SHELXTL
_cell_angle_alpha 90.00
_cell_angle_beta 90.00
_cell_angle_gamma 90.00
_cell_formula_units_Z 16
_cell_length_a 20.591(2)
_cell_length_b 20.591(2)
_cell_length_c 18.738(4)
_cell_measurement_reflns_used 3581
_cell_measurement_temperature 200(2)
_cell_measurement_theta_max 21.87
_cell_measurement_theta_min 2.46
_cell_volume 7945(2)
_computing_cell_refinement 'Bruker SMART'
_computing_data_collection 'Bruker SMART'
_computing_data_reduction 'Bruker SAINT'
_computing_molecular_graphics 'Bruker SHELXTL'
_computing_publication_material 'Bruker SHELXTL'
_computing_structure_refinement 'Bruker SHELXTL'
_computing_structure_solution 'Bruker SHELXTL'
_diffrn_ambient_temperature 200(2)
_diffrn_measured_fraction_theta_full 0.995
_diffrn_measured_fraction_theta_max 0.995
_diffrn_measurement_device_type 'CCD area detector'
_diffrn_measurement_method 'phi and omega scans'
_diffrn_radiation_monochromator graphite
_diffrn_radiation_source 'fine-focus sealed tube'
_diffrn_radiation_type MoK\a
_diffrn_radiation_wavelength 0.71073
_diffrn_reflns_av_R_equivalents 0.1236
_diffrn_reflns_av_sigmaI/netI 0.0983
_diffrn_reflns_limit_h_max 25
_diffrn_reflns_limit_h_min -27
_diffrn_reflns_limit_k_max 27
_diffrn_reflns_limit_k_min -25
_diffrn_reflns_limit_l_max 22
_diffrn_reflns_limit_l_min -24
_diffrn_reflns_number 29406
_diffrn_reflns_theta_full 28.36
_diffrn_reflns_theta_max 28.36
_diffrn_reflns_theta_min 1.47
_exptl_absorpt_coefficient_mu 0.081
_exptl_absorpt_correction_type none
_exptl_crystal_colour brown
_exptl_crystal_density_diffrn 1.259
_exptl_crystal_density_method 'not measured'
_exptl_crystal_description block
_exptl_crystal_F_000 3184
_exptl_crystal_size_max 0.25
_exptl_crystal_size_mid 0.23
_exptl_crystal_size_min 0.19
_refine_diff_density_max 0.268
_refine_diff_density_min -0.461
_refine_diff_density_rms 0.053
_refine_ls_extinction_method none
_refine_ls_goodness_of_fit_ref 0.936
_refine_ls_hydrogen_treatment constr
_refine_ls_matrix_type full
_refine_ls_number_parameters 280
_refine_ls_number_reflns 4948
_refine_ls_number_restraints 0
_refine_ls_restrained_S_all 0.936
_refine_ls_R_factor_all 0.1712
_refine_ls_R_factor_gt 0.0618
_refine_ls_shift/su_max 0.000
_refine_ls_shift/su_mean 0.000
_refine_ls_structure_factor_coef Fsqd
_refine_ls_weighting_details 'calc w=1/[\s^2^(Fo^2^)+(0.0883P)^2^+0.0000P] where P=(Fo^2^+2Fc^2^)/3'
_refine_ls_weighting_scheme calc
_refine_ls_wR_factor_gt 0.1621
_refine_ls_wR_factor_ref 0.2101
_reflns_number_gt 2068
_reflns_number_total 4948
_reflns_threshold_expression >2sigma(I)
_cod_data_source_file ol4019908_si_001.cif
_cod_data_source_block LYRNo1-m
_cod_depositor_comments
;
The following automatic conversions were performed:

'_symmetry_cell_setting' value 'Tetragonal' changed to 'tetragonal'
according to /home/saulius/struct/CIF-dictionaries/cif_core.dic
dictionary named 'cif_core.dic' version 2.4.2 from 2011-04-26.

Automatic conversion script
Id: cif_fix_values 1891 2012-01-12 08:04:46Z andrius 
;
_cod_original_cell_volume 7944(2)
_cod_original_sg_symbol_Hall 4ad
_cod_original_sg_symbol_H-M I4(1)/a
_cod_original_formula_sum 'C25 H22 N O2.50'
_cod_database_code 1512299

loop_
_symmetry_equiv_pos_as_xyz
'x, y, z'
'-x+1/2, -y, z+1/2'
'-y+3/4, x+1/4, z+1/4'
'y+3/4, -x+3/4, z+3/4'
'x+1/2, y+1/2, z+1/2'
'-x+1, -y+1/2, z+1'
'-y+5/4, x+3/4, z+3/4'
'y+5/4, -x+5/4, z+5/4'
'-x, -y, -z'
'x-1/2, y, -z-1/2'
'y-3/4, -x-1/4, -z-1/4'
'-y-3/4, x-3/4, -z-3/4'
'-x+1/2, -y+1/2, -z+1/2'
'x, y+1/2, -z'
'y-1/4, -x+1/4, -z+1/4'
'-y-1/4, x-1/4, -z-1/4'

loop_
_atom_site_label
_atom_site_type_symbol
_atom_site_fract_x
_atom_site_fract_y
_atom_site_fract_z
_atom_site_U_iso_or_equiv
_atom_site_adp_type
_atom_site_occupancy
_atom_site_symmetry_multiplicity
_atom_site_calc_flag
_atom_site_refinement_flags
C1 C 0.30858(14) 0.36757(14) 0.95264(14) 0.0425(7) Uani 1 1 d .
H1 H 0.2970 0.3937 0.9128 0.050(8) Uiso 1 1 calc R
C2 C 0.30281(14) 0.38590(14) 1.02181(14) 0.0414(7) Uani 1 1 d .
C3 C 0.28201(14) 0.44971(14) 1.04885(14) 0.0426(7) Uani 1 1 d .
O1 O 0.29504(10) 0.46680(10) 1.11060(9) 0.0512(6) Uani 1 1 d .
N1 N 0.25073(12) 0.48940(11) 1.00369(12) 0.0474(7) Uani 1 1 d .
H1A H 0.2416 0.4757 0.9604 0.082(12) Uiso 1 1 calc R
C4 C 0.23154(18) 0.55490(15) 1.02491(15) 0.0555(9) Uani 1 1 d .
H4A H 0.2706 0.5809 1.0363 0.083(12) Uiso 1 1 calc R
H4B H 0.2040 0.5528 1.0682 0.072(10) Uiso 1 1 calc R
C5 C 0.19448(16) 0.58659(14) 0.96512(15) 0.0488(8) Uani 1 1 d .
C6 C 0.12921(18) 0.57495(17) 0.95597(18) 0.0668(10) Uani 1 1 d .
H6 H 0.1069 0.5485 0.9895 0.078(11) Uiso 1 1 calc R
C7 C 0.0956(2) 0.6009(2) 0.8994(2) 0.0843(12) Uani 1 1 d .
H7 H 0.0506 0.5919 0.8941 0.110(15) Uiso 1 1 calc R
C8 C 0.1262(2) 0.6391(2) 0.8511(2) 0.0845(12) Uani 1 1 d .
H8 H 0.1031 0.6561 0.8114 0.115(15) Uiso 1 1 calc R
C9 C 0.1907(2) 0.65294(18) 0.85983(19) 0.0734(11) Uani 1 1 d .
H9 H 0.2121 0.6807 0.8269 0.095(13) Uiso 1 1 calc R
C10 C 0.22478(18) 0.62669(16) 0.91648(17) 0.0616(9) Uani 1 1 d .
H10 H 0.2696 0.6364 0.9220 0.058(9) Uiso 1 1 calc R
C11 C 0.32619(14) 0.33257(14) 1.06780(14) 0.0429(7) Uani 1 1 d .
C12 C 0.33104(14) 0.32669(16) 1.14119(14) 0.0500(8) Uani 1 1 d .
H12 H 0.3177 0.3609 1.1719 0.045(8) Uiso 1 1 calc R
C13 C 0.35611(16) 0.26913(17) 1.16861(16) 0.0586(9) Uani 1 1 d .
H13 H 0.3600 0.2641 1.2188 0.063(9) Uiso 1 1 calc R
C14 C 0.37550(16) 0.21916(17) 1.12431(17) 0.0588(9) Uani 1 1 d .
H14 H 0.3921 0.1802 1.1445 0.074(11) Uiso 1 1 calc R
C15 C 0.37104(15) 0.22511(16) 1.05084(15) 0.0500(8) Uani 1 1 d .
H15 H 0.3849 0.1909 1.0204 0.060(9) Uiso 1 1 calc R
C16 C 0.34599(14) 0.28173(14) 1.02274(14) 0.0428(7) Uani 1 1 d .
C17 C 0.33498(13) 0.30209(14) 0.94797(14) 0.0407(7) Uani 1 1 d .
C18 C 0.35036(14) 0.26578(15) 0.88974(14) 0.0440(7) Uani 1 1 d .
H18 H 0.3713 0.2259 0.9005 0.045(8) Uiso 1 1 calc R
C19 C 0.34047(14) 0.27712(14) 0.81392(14) 0.0421(7) Uani 1 1 d .
C20 C 0.29777(14) 0.32285(15) 0.78496(14) 0.0466(8) Uani 1 1 d .
H20 H 0.2740 0.3506 0.8160 0.053(9) Uiso 1 1 calc R
C21 C 0.28947(15) 0.32840(15) 0.71209(15) 0.0490(8) Uani 1 1 d .
H21 H 0.2607 0.3603 0.6936 0.048(8) Uiso 1 1 calc R
C22 C 0.32280(15) 0.28788(14) 0.66577(14) 0.0450(7) Uani 1 1 d .
O2 O 0.30968(11) 0.29664(10) 0.59505(10) 0.0588(6) Uani 1 1 d .
C23 C 0.3343(2) 0.24923(18) 0.54620(16) 0.0690(11) Uani 1 1 d .
H23A H 0.3818 0.2516 0.5451 0.078(12) Uiso 1 1 calc R
H23B H 0.3170 0.2578 0.4984 0.078(11) Uiso 1 1 calc R
H23C H 0.3209 0.2058 0.5617 0.072(11) Uiso 1 1 calc R
C24 C 0.36543(15) 0.24260(15) 0.69248(14) 0.0478(8) Uani 1 1 d .
H24 H 0.3888 0.2149 0.6611 0.058(9) Uiso 1 1 calc R
C25 C 0.37392(15) 0.23775(15) 0.76550(15) 0.0481(8) Uani 1 1 d .
H25 H 0.4036 0.2065 0.7835 0.063(10) Uiso 1 1 calc R
O3 O 1.0000 0.7500 0.9491(3) 0.190(3) Uani 1 2 d S
H3A H 0.9691 0.7393 0.9872 0.285 Uiso 0.50 1 d PR
H3B H 0.9763 0.7657 0.9072 0.285 Uiso 0.50 1 d PR

loop_
_atom_site_aniso_label
_atom_site_aniso_U_11
_atom_site_aniso_U_22
_atom_site_aniso_U_33
_atom_site_aniso_U_23
_atom_site_aniso_U_13
_atom_site_aniso_U_12
C1 0.0450(18) 0.0461(18) 0.0365(16) -0.0015(14) -0.0037(13) -0.0008(14)
C2 0.0403(17) 0.0442(18) 0.0397(16) -0.0029(14) -0.0008(13) -0.0024(13)
C3 0.0433(18) 0.0487(19) 0.0359(16) 0.0011(14) 0.0012(13) -0.0048(14)
O1 0.0659(15) 0.0559(14) 0.0316(10) -0.0077(9) -0.0014(10) -0.0033(11)
N1 0.0604(17) 0.0455(16) 0.0363(14) -0.0069(12) -0.0062(12) 0.0046(13)
C4 0.071(2) 0.051(2) 0.0440(18) -0.0087(15) -0.0015(17) 0.0080(18)
C5 0.061(2) 0.0397(18) 0.0462(17) -0.0042(14) 0.0062(16) 0.0058(16)
C6 0.064(3) 0.069(2) 0.067(2) 0.016(2) 0.005(2) -0.003(2)
C7 0.067(3) 0.097(3) 0.089(3) 0.028(2) -0.012(2) -0.009(2)
C8 0.090(3) 0.098(3) 0.066(3) 0.019(2) -0.004(2) 0.016(3)
C9 0.094(3) 0.068(3) 0.058(2) 0.0202(19) 0.023(2) 0.015(2)
C10 0.060(2) 0.058(2) 0.067(2) 0.0022(18) 0.0132(18) 0.0001(18)
C11 0.0406(17) 0.0507(19) 0.0373(16) 0.0022(14) 0.0003(13) -0.0060(14)
C12 0.055(2) 0.059(2) 0.0364(17) -0.0017(16) 0.0015(14) 0.0023(16)
C13 0.071(2) 0.070(2) 0.0343(17) 0.0078(16) -0.0016(16) 0.0078(19)
C14 0.067(2) 0.060(2) 0.0499(19) 0.0080(17) 0.0001(17) 0.0125(18)
C15 0.056(2) 0.049(2) 0.0448(18) 0.0001(16) 0.0003(15) 0.0049(16)
C16 0.0449(18) 0.0466(18) 0.0370(16) -0.0002(14) 0.0011(13) -0.0015(14)
C17 0.0393(17) 0.0475(18) 0.0354(15) -0.0013(13) -0.0014(13) -0.0010(14)
C18 0.0455(18) 0.0468(19) 0.0399(16) -0.0014(14) -0.0009(14) 0.0003(15)
C19 0.0457(18) 0.0428(18) 0.0379(16) -0.0035(13) -0.0002(13) -0.0022(14)
C20 0.0519(19) 0.0484(19) 0.0397(16) -0.0086(14) -0.0031(14) 0.0065(15)
C21 0.055(2) 0.0467(19) 0.0452(17) -0.0055(15) -0.0054(15) 0.0069(16)
C22 0.054(2) 0.0468(19) 0.0340(16) -0.0012(14) 0.0007(14) -0.0033(16)
O2 0.0801(16) 0.0609(14) 0.0355(11) -0.0059(10) -0.0031(10) 0.0070(12)
C23 0.097(3) 0.071(3) 0.040(2) -0.0119(18) -0.0007(18) 0.005(2)
C24 0.058(2) 0.0483(19) 0.0374(16) -0.0045(15) 0.0061(15) 0.0009(16)
C25 0.057(2) 0.0417(18) 0.0460(18) -0.0031(14) 0.0003(15) 0.0051(15)
O3 0.218(7) 0.187(6) 0.165(5) 0.000 0.000 -0.109(5)

loop_
_atom_type_symbol
_atom_type_description
_atom_type_scat_dispersion_real
_atom_type_scat_dispersion_imag
_atom_type_scat_source
C C 0.0033 0.0016 'International Tables Vol C Tables 4.2.6.8 and 6.1.1.4'
H H 0.0000 0.0000 'International Tables Vol C Tables 4.2.6.8 and 6.1.1.4'
N N 0.0061 0.0033 'International Tables Vol C Tables 4.2.6.8 and 6.1.1.4'
O O 0.0106 0.0060 'International Tables Vol C Tables 4.2.6.8 and 6.1.1.4'

loop_
_geom_angle_atom_site_label_1
_geom_angle_atom_site_label_2
_geom_angle_atom_site_label_3
_geom_angle
C2 C1 C17 110.4(3)
C2 C1 H1 124.8
C17 C1 H1 124.8
C1 C2 C3 127.1(3)
C1 C2 C11 108.8(2)
C3 C2 C11 123.9(2)
O1 C3 N1 121.3(3)
O1 C3 C2 120.8(3)
N1 C3 C2 117.8(2)
C3 N1 C4 121.4(2)
C3 N1 H1A 119.3
C4 N1 H1A 119.3
N1 C4 C5 109.6(2)
N1 C4 H4A 109.8
C5 C4 H4A 109.8
N1 C4 H4B 109.8
C5 C4 H4B 109.8
H4A C4 H4B 108.2
C6 C5 C10 117.6(3)
C6 C5 C4 120.8(3)
C10 C5 C4 121.5(3)
C7 C6 C5 121.4(3)
C7 C6 H6 119.3
C5 C6 H6 119.3
C8 C7 C6 120.4(4)
C8 C7 H7 119.8
C6 C7 H7 119.8
C7 C8 C9 119.6(4)
C7 C8 H8 120.2
C9 C8 H8 120.2
C8 C9 C10 120.2(4)
C8 C9 H9 119.9
C10 C9 H9 119.9
C5 C10 C9 120.8(4)
C5 C10 H10 119.6
C9 C10 H10 119.6
C12 C11 C16 120.7(3)
C12 C11 C2 132.0(3)
C16 C11 C2 107.3(2)
C11 C12 C13 117.9(3)
C11 C12 H12 121.0
C13 C12 H12 121.0
C14 C13 C12 121.3(3)
C14 C13 H13 119.3
C12 C13 H13 119.3
C13 C14 C15 120.8(3)
C13 C14 H14 119.6
C15 C14 H14 119.6
C16 C15 C14 118.6(3)
C16 C15 H15 120.7
C14 C15 H15 120.7
C15 C16 C11 120.6(3)
C15 C16 C17 131.2(3)
C11 C16 C17 108.3(2)
C18 C17 C1 130.1(3)
C18 C17 C16 124.6(3)
C1 C17 C16 105.2(2)
C17 C18 C19 131.5(3)
C17 C18 H18 114.2
C19 C18 H18 114.2
C20 C19 C25 116.6(3)
C20 C19 C18 125.1(3)
C25 C19 C18 118.2(3)
C21 C20 C19 121.2(3)
C21 C20 H20 119.4
C19 C20 H20 119.4
C20 C21 C22 120.6(3)
C20 C21 H21 119.7
C22 C21 H21 119.7
O2 C22 C24 124.7(3)
O2 C22 C21 115.5(3)
C24 C22 C21 119.8(3)
C22 O2 C23 117.5(2)
O2 C23 H23A 109.5
O2 C23 H23B 109.5
H23A C23 H23B 109.5
O2 C23 H23C 109.5
H23A C23 H23C 109.5
H23B C23 H23C 109.5
C22 C24 C25 119.3(3)
C22 C24 H24 120.3
C25 C24 H24 120.3
C24 C25 C19 122.5(3)
C24 C25 H25 118.7
C19 C25 H25 118.7
H3A O3 H3B 109.5

loop_
_geom_bond_atom_site_label_1
_geom_bond_atom_site_label_2
_geom_bond_distance
C1 C2 1.355(3)
C1 C17 1.456(4)
C1 H1 0.9500
C2 C3 1.472(4)
C2 C11 1.476(4)
C3 O1 1.239(3)
C3 N1 1.341(3)
N1 C4 1.460(4)
N1 H1A 0.8800
C4 C5 1.504(4)
C4 H4A 0.9900
C4 H4B 0.9900
C5 C6 1.376(5)
C5 C10 1.379(4)
C6 C7 1.374(5)
C6 H6 0.9500
C7 C8 1.355(5)
C7 H7 0.9500
C8 C9 1.368(5)
C8 H8 0.9500
C9 C10 1.383(5)
C9 H9 0.9500
C10 H10 0.9500
C11 C12 1.384(3)
C11 C16 1.405(4)
C12 C13 1.391(4)
C12 H12 0.9500
C13 C14 1.381(4)
C13 H13 0.9500
C14 C15 1.385(4)
C14 H14 0.9500
C15 C16 1.379(4)
C15 H15 0.9500
C16 C17 1.480(4)
C17 C18 1.360(4)
C18 C19 1.454(4)
C18 H18 0.9500
C19 C20 1.398(4)
C19 C25 1.398(4)
C20 C21 1.381(4)
C20 H20 0.9500
C21 C22 1.386(4)
C21 H21 0.9500
C22 O2 1.364(3)
C22 C24 1.375(4)
O2 C23 1.431(4)
C23 H23A 0.9800
C23 H23B 0.9800
C23 H23C 0.9800
C24 C25 1.383(4)
C24 H24 0.9500
C25 H25 0.9500
O3 H3A 0.9800
O3 H3B 0.9800

loop_
_geom_torsion_atom_site_label_1
_geom_torsion_atom_site_label_2
_geom_torsion_atom_site_label_3
_geom_torsion_atom_site_label_4
_geom_torsion
C17 C1 C2 C3 175.9(3)
C17 C1 C2 C11 0.5(3)
C1 C2 C3 O1 -160.2(3)
C11 C2 C3 O1 14.5(4)
C1 C2 C3 N1 17.4(4)
C11 C2 C3 N1 -167.9(3)
O1 C3 N1 C4 1.0(4)
C2 C3 N1 C4 -176.6(3)
C3 N1 C4 C5 -177.0(3)
N1 C4 C5 C6 82.7(4)
N1 C4 C5 C10 -95.4(4)
C10 C5 C6 C7 1.7(5)
C4 C5 C6 C7 -176.5(3)
C5 C6 C7 C8 -0.3(6)
C6 C7 C8 C9 -1.4(6)
C7 C8 C9 C10 1.8(6)
C6 C5 C10 C9 -1.3(5)
C4 C5 C10 C9 176.9(3)
C8 C9 C10 C5 -0.4(5)
C1 C2 C11 C12 179.5(3)
C3 C2 C11 C12 4.0(5)
C1 C2 C11 C16 -0.1(3)
C3 C2 C11 C16 -175.7(3)
C16 C11 C12 C13 0.1(4)
C2 C11 C12 C13 -179.5(3)
C11 C12 C13 C14 -0.2(5)
C12 C13 C14 C15 0.6(5)
C13 C14 C15 C16 -0.9(5)
C14 C15 C16 C11 0.8(4)
C14 C15 C16 C17 -179.7(3)
C12 C11 C16 C15 -0.4(4)
C2 C11 C16 C15 179.3(3)
C12 C11 C16 C17 179.9(3)
C2 C11 C16 C17 -0.4(3)
C2 C1 C17 C18 -177.8(3)
C2 C1 C17 C16 -0.8(3)
C15 C16 C17 C18 -1.6(5)
C11 C16 C17 C18 177.9(3)
C15 C16 C17 C1 -178.9(3)
C11 C16 C17 C1 0.7(3)
C1 C17 C18 C19 -6.4(5)
C16 C17 C18 C19 177.0(3)
C17 C18 C19 C20 -16.5(5)
C17 C18 C19 C25 166.3(3)
C25 C19 C20 C21 0.0(4)
C18 C19 C20 C21 -177.2(3)
C19 C20 C21 C22 0.9(5)
C20 C21 C22 O2 178.5(3)
C20 C21 C22 C24 -1.3(4)
C24 C22 O2 C23 9.9(4)
C21 C22 O2 C23 -169.8(3)
O2 C22 C24 C25 -179.1(3)
C21 C22 C24 C25 0.6(4)
C22 C24 C25 C19 0.3(4)
C20 C19 C25 C24 -0.6(4)
C18 C19 C25 C24 176.8(3)
